data_7151965
loop_
_publ_author_name
'Coote, Susannah C.'
'Quenum, Seidjolo'
'Procter, David J.'

_publ_section_title
;
 Exploiting Sm(ii) and Sm(iii) in SmI(2)-initiated reaction cascades:
 application in a tag removal-cyclisation approach to spirooxindole
 scaffolds.
;
_journal_issue 14
_journal_name_full 'Organic &amp; biomolecular chemistry'
_journal_page_first 5104
_journal_page_last 5108
_journal_paper_doi 10.1039/c1ob05710c
_journal_volume 9
_journal_year 2011
_chemical_absolute_configuration syn
_chemical_formula_moiety 'C24 H23 N3 O4'
_chemical_formula_sum 'C24 H23 N3 O4'
_chemical_formula_weight 417.45
_chemical_name_systematic
;
?
;
_space_group_IT_number 19
_symmetry_cell_setting orthorhombic
_symmetry_space_group_name_Hall 'P 2ac 2ab'
_symmetry_space_group_name_H-M 'P 21 21 21'
_atom_sites_solution_hydrogens geom
_atom_sites_solution_primary direct
_atom_sites_solution_secondary difmap
_audit_creation_method SHELXL-97
_cell_angle_alpha 90.00
_cell_angle_beta 90.00
_cell_angle_gamma 90.00
_cell_formula_units_Z 4
_cell_length_a 9.9030(13)
_cell_length_b 10.8311(14)
_cell_length_c 19.231(2)
_cell_measurement_reflns_used 1001
_cell_measurement_temperature 100(2)
_cell_measurement_theta_max 20.55
_cell_measurement_theta_min 2.79
_cell_volume 2062.7(4)
_computing_cell_refinement 'Bruker SMART'
_computing_data_collection 'Bruker SMART'
_computing_data_reduction 'Bruker SAINT'
_computing_molecular_graphics 'Bruker SHELXTL'
_computing_publication_material 'Bruker SHELXTL'
_computing_structure_refinement 'SHELXL-97 (Sheldrick, 1997)'
_computing_structure_solution 'SHELXS-97 (Sheldrick, 1990)'
_diffrn_ambient_temperature 100(2)
_diffrn_measured_fraction_theta_full 0.993
_diffrn_measured_fraction_theta_max 0.993
_diffrn_measurement_device_type 'CCD area detector'
_diffrn_measurement_method 'phi and omega scans'
_diffrn_radiation_monochromator graphite
_diffrn_radiation_source 'fine-focus sealed tube'
_diffrn_radiation_type MoK\a
_diffrn_radiation_wavelength 0.71073
_diffrn_reflns_av_R_equivalents 0.0685
_diffrn_reflns_av_sigmaI/netI 0.0608
_diffrn_reflns_limit_h_max 12
_diffrn_reflns_limit_h_min -12
_diffrn_reflns_limit_k_max 13
_diffrn_reflns_limit_k_min -13
_diffrn_reflns_limit_l_max 24
_diffrn_reflns_limit_l_min -21
_diffrn_reflns_number 11643
_diffrn_reflns_theta_full 26.40
_diffrn_reflns_theta_max 26.40
_diffrn_reflns_theta_min 2.12
_exptl_absorpt_coefficient_mu 0.093
_exptl_absorpt_correction_type none
_exptl_crystal_colour colourless
_exptl_crystal_density_diffrn 1.344
_exptl_crystal_density_method 'not measured'
_exptl_crystal_description plate
_exptl_crystal_F_000 880
_exptl_crystal_size_max 0.35
_exptl_crystal_size_mid 0.30
_exptl_crystal_size_min 0.15
_refine_diff_density_max 0.257
_refine_diff_density_min -0.176
_refine_diff_density_rms 0.047
_refine_ls_extinction_method none
_refine_ls_goodness_of_fit_ref 1.043
_refine_ls_hydrogen_treatment mixed
_refine_ls_matrix_type full
_refine_ls_number_parameters 285
_refine_ls_number_reflns 2401
_refine_ls_number_restraints 0
_refine_ls_restrained_S_all 1.043
_refine_ls_R_factor_all 0.0554
_refine_ls_R_factor_gt 0.0445
_refine_ls_shift/su_max 0.000
_refine_ls_shift/su_mean 0.000
_refine_ls_structure_factor_coef Fsqd
_refine_ls_weighting_details 'calc w=1/[\s^2^(Fo^2^)+(0.0309P)^2^+0.0000P] where P=(Fo^2^+2Fc^2^)/3'
_refine_ls_weighting_scheme calc
_refine_ls_wR_factor_gt 0.0786
_refine_ls_wR_factor_ref 0.0817
_reflns_number_gt 2096
_reflns_number_total 2401
_reflns_threshold_expression >2sigma(I)
_cod_data_source_file c1ob05710c.txt
_cod_data_source_block s3410m
_cod_depositor_comments
;
The following automatic conversions were performed:

'_symmetry_cell_setting' value 'Orthorhombic' changed to
'orthorhombic' according to
/home/saulius/struct/CIF-dictionaries/cif_core.dic dictionary named
'cif_core.dic' version 2.4.1 from 2010-06-29.

Automatic conversion script
Id: cif_fix_values 1715 2011-07-08 13:25:40Z adriana 
;
_cod_original_cell_volume 2062.7(5)
_cod_original_sg_symbol_Hall P2ac2ab
_cod_original_sg_symbol_H-M P2(1)2(1)2(1)
_cod_database_code 7151965

loop_
_symmetry_equiv_pos_as_xyz
'x, y, z'
'-x+1/2, -y, z+1/2'
'-x, y+1/2, -z+1/2'
'x+1/2, -y+1/2, -z'

loop_
_atom_site_label
_atom_site_type_symbol
_atom_site_fract_x
_atom_site_fract_y
_atom_site_fract_z
_atom_site_U_iso_or_equiv
_atom_site_adp_type
_atom_site_occupancy
_atom_site_symmetry_multiplicity
_atom_site_calc_flag
_atom_site_refinement_flags
_atom_site_disorder_assembly
_atom_site_disorder_group
O1 O 0.13977(19) 0.51366(17) 0.88569(10) 0.0201(5) Uani 1 1 d . . .
O2 O 0.4323(2) 0.90646(18) 0.94207(10) 0.0230(5) Uani 1 1 d . . .
O3 O 0.0540(2) 0.95111(18) 0.79341(10) 0.0230(5) Uani 1 1 d . . .
O4 O 0.3249(2) 0.86572(19) 0.46023(10) 0.0293(5) Uani 1 1 d . . .
N1 N 0.2289(2) 0.6401(2) 0.96661(11) 0.0171(5) Uani 1 1 d . . .
N2 N 0.2847(2) 0.8132(2) 0.86856(11) 0.0153(5) Uani 1 1 d . . .
N3 N 0.0962(2) 0.9381(2) 0.67650(12) 0.0184(6) Uani 1 1 d . . .
H3N H 0.021(3) 0.976(3) 0.6600(16) 0.032(9) Uiso 1 1 d . . .
C1 C 0.2698(3) 0.7640(3) 0.98972(13) 0.0184(6) Uani 1 1 d . . .
H1 H 0.1885 0.8101 1.0063 0.022 Uiso 1 1 calc R . .
C2 C 0.3607(3) 0.7346(3) 1.05161(14) 0.0220(7) Uani 1 1 d . . .
H2A H 0.3609 0.8033 1.0856 0.026 Uiso 1 1 calc R . .
H2B H 0.4546 0.7186 1.0364 0.026 Uiso 1 1 calc R . .
C3 C 0.2969(3) 0.6183(3) 1.08289(14) 0.0248(7) Uani 1 1 d . . .
H3A H 0.3637 0.5712 1.1105 0.030 Uiso 1 1 calc R . .
H3B H 0.2192 0.6396 1.1130 0.030 Uiso 1 1 calc R . .
C4 C 0.2510(3) 0.5446(3) 1.01951(14) 0.0215(7) Uani 1 1 d . . .
H4A H 0.3216 0.4855 1.0046 0.026 Uiso 1 1 calc R . .
H4B H 0.1667 0.4988 1.0294 0.026 Uiso 1 1 calc R . .
C5 C 0.1782(3) 0.6171(3) 0.90409(14) 0.0158(6) Uani 1 1 d . . .
C6 C 0.1718(3) 0.7276(3) 0.85623(13) 0.0162(6) Uani 1 1 d . . .
H6 H 0.0846 0.7721 0.8640 0.019 Uiso 1 1 calc R . .
C7 C 0.3371(3) 0.8362(3) 0.93144(14) 0.0171(6) Uani 1 1 d . . .
C8 C 0.1855(3) 0.6966(2) 0.77904(13) 0.0168(6) Uani 1 1 d . . .
H8A H 0.0973 0.6738 0.7586 0.020 Uiso 1 1 calc R . .
H8B H 0.2504 0.6283 0.7716 0.020 Uiso 1 1 calc R . .
C9 C 0.2391(3) 0.8191(2) 0.74791(13) 0.0166(6) Uani 1 1 d . . .
C10 C 0.3437(3) 0.8626(3) 0.80411(13) 0.0164(6) Uani 1 1 d . . .
H10 H 0.3454 0.9548 0.8061 0.020 Uiso 1 1 calc R . .
C11 C 0.4845(3) 0.8141(2) 0.79142(13) 0.0150(6) Uani 1 1 d . . .
C12 C 0.5742(3) 0.8801(3) 0.75034(14) 0.0199(6) Uani 1 1 d . . .
H12 H 0.5483 0.9587 0.7330 0.024 Uiso 1 1 calc R . .
C13 C 0.7010(3) 0.8338(3) 0.73408(14) 0.0227(7) Uani 1 1 d . . .
H13 H 0.7610 0.8801 0.7057 0.027 Uiso 1 1 calc R . .
C14 C 0.7393(3) 0.7197(3) 0.75958(14) 0.0216(7) Uani 1 1 d . . .
H14 H 0.8254 0.6868 0.7483 0.026 Uiso 1 1 calc R . .
C15 C 0.6526(3) 0.6539(3) 0.80129(14) 0.0200(7) Uani 1 1 d . . .
H15 H 0.6798 0.5760 0.8191 0.024 Uiso 1 1 calc R . .
C16 C 0.5258(3) 0.7001(2) 0.81767(14) 0.0171(6) Uani 1 1 d . . .
H16 H 0.4669 0.6540 0.8468 0.021 Uiso 1 1 calc R . .
C17 C 0.1182(3) 0.9114(2) 0.74440(14) 0.0167(6) Uani 1 1 d . . .
C18 C 0.2816(3) 0.8115(3) 0.67265(14) 0.0170(6) Uani 1 1 d . . .
C19 C 0.1936(3) 0.8840(2) 0.63270(14) 0.0157(6) Uani 1 1 d . . .
C20 C 0.2066(3) 0.9005(3) 0.56235(14) 0.0198(6) Uani 1 1 d . . .
H20 H 0.1450 0.9505 0.5370 0.024 Uiso 1 1 calc R . .
C21 C 0.3138(3) 0.8412(3) 0.52955(14) 0.0216(7) Uani 1 1 d . . .
C22 C 0.4002(3) 0.7636(3) 0.56677(14) 0.0217(7) Uani 1 1 d . . .
H22 H 0.4705 0.7208 0.5434 0.026 Uiso 1 1 calc R . .
C23 C 0.3833(3) 0.7489(3) 0.63851(14) 0.0203(7) Uani 1 1 d . . .
H23 H 0.4418 0.6958 0.6637 0.024 Uiso 1 1 calc R . .
C24 C 0.4309(3) 0.8070(3) 0.42227(15) 0.0291(8) Uani 1 1 d . . .
H24A H 0.4160 0.7176 0.4219 0.044 Uiso 1 1 calc R . .
H24B H 0.5177 0.8252 0.4444 0.044 Uiso 1 1 calc R . .
H24C H 0.4316 0.8380 0.3744 0.044 Uiso 1 1 calc R . .

loop_
_atom_site_aniso_label
_atom_site_aniso_U_11
_atom_site_aniso_U_22
_atom_site_aniso_U_33
_atom_site_aniso_U_23
_atom_site_aniso_U_13
_atom_site_aniso_U_12
O1 0.0186(11) 0.0210(11) 0.0205(11) -0.0015(9) -0.0033(9) -0.0031(9)
O2 0.0198(12) 0.0253(12) 0.0239(11) -0.0053(9) -0.0004(9) -0.0065(9)
O3 0.0197(12) 0.0270(11) 0.0221(11) -0.0017(9) 0.0034(9) 0.0065(9)
O4 0.0362(14) 0.0358(13) 0.0159(11) 0.0011(9) 0.0036(9) 0.0093(11)
N1 0.0152(13) 0.0188(13) 0.0172(12) -0.0003(10) -0.0005(10) -0.0009(10)
N2 0.0111(12) 0.0182(12) 0.0167(12) -0.0010(10) 0.0013(10) -0.0021(10)
N3 0.0131(14) 0.0213(14) 0.0206(14) 0.0001(11) -0.0034(11) 0.0028(10)
C1 0.0134(15) 0.0232(16) 0.0187(15) -0.0051(12) 0.0008(12) 0.0011(12)
C2 0.0175(16) 0.0311(17) 0.0173(15) -0.0028(13) -0.0029(12) 0.0000(13)
C3 0.0222(17) 0.0328(18) 0.0195(16) 0.0019(13) -0.0015(13) 0.0027(15)
C4 0.0206(17) 0.0255(16) 0.0183(16) 0.0041(12) -0.0010(13) 0.0032(14)
C5 0.0115(14) 0.0195(15) 0.0166(14) -0.0014(12) 0.0038(12) 0.0012(12)
C6 0.0097(14) 0.0196(15) 0.0193(15) -0.0012(12) -0.0007(11) -0.0013(11)
C7 0.0153(15) 0.0171(15) 0.0188(15) -0.0056(12) 0.0014(12) 0.0021(12)
C8 0.0134(15) 0.0171(14) 0.0199(15) 0.0021(12) -0.0023(12) -0.0009(12)
C9 0.0147(15) 0.0162(14) 0.0189(15) 0.0008(11) 0.0007(12) 0.0008(12)
C10 0.0169(15) 0.0159(14) 0.0165(14) 0.0005(12) -0.0005(11) -0.0003(12)
C11 0.0136(15) 0.0205(15) 0.0110(13) -0.0029(11) -0.0022(11) -0.0008(12)
C12 0.0204(16) 0.0200(15) 0.0192(15) 0.0024(12) 0.0005(12) 0.0020(13)
C13 0.0214(17) 0.0263(16) 0.0205(15) 0.0034(13) 0.0061(13) -0.0047(14)
C14 0.0120(16) 0.0279(16) 0.0250(16) -0.0054(13) 0.0017(13) 0.0029(13)
C15 0.0227(17) 0.0145(14) 0.0227(16) 0.0001(13) -0.0026(12) 0.0022(12)
C16 0.0161(15) 0.0204(15) 0.0148(14) 0.0005(12) 0.0008(12) -0.0030(12)
C17 0.0156(16) 0.0173(15) 0.0172(15) -0.0014(12) -0.0014(12) -0.0023(12)
C18 0.0164(16) 0.0184(15) 0.0163(14) 0.0016(12) -0.0014(12) -0.0047(12)
C19 0.0140(15) 0.0131(14) 0.0201(15) -0.0012(12) -0.0011(12) -0.0024(12)
C20 0.0200(16) 0.0190(15) 0.0203(15) 0.0023(12) -0.0046(13) -0.0021(13)
C21 0.0256(17) 0.0213(16) 0.0179(15) -0.0017(13) -0.0012(13) -0.0029(14)
C22 0.0210(17) 0.0234(16) 0.0209(16) -0.0057(13) 0.0029(13) 0.0012(13)
C23 0.0197(16) 0.0172(15) 0.0239(16) -0.0010(13) -0.0039(13) 0.0025(12)
C24 0.034(2) 0.0334(19) 0.0194(16) -0.0036(14) 0.0047(14) 0.0022(16)

loop_
_atom_type_symbol
_atom_type_description
_atom_type_scat_dispersion_real
_atom_type_scat_dispersion_imag
_atom_type_scat_source
C C 0.0033 0.0016 'International Tables Vol C Tables 4.2.6.8 and 6.1.1.4'
H H 0.0000 0.0000 'International Tables Vol C Tables 4.2.6.8 and 6.1.1.4'
N N 0.0061 0.0033 'International Tables Vol C Tables 4.2.6.8 and 6.1.1.4'
O O 0.0106 0.0060 'International Tables Vol C Tables 4.2.6.8 and 6.1.1.4'

loop_
_geom_angle_atom_site_label_1
_geom_angle_atom_site_label_2
_geom_angle_atom_site_label_3
_geom_angle
_geom_angle_site_symmetry_1
_geom_angle_site_symmetry_3
_geom_angle_publ_flag
C21 O4 C24 118.2(2) . . ?
C5 N1 C4 123.5(2) . . ?
C5 N1 C1 123.3(2) . . ?
C4 N1 C1 113.1(2) . . ?
C7 N2 C10 122.6(2) . . ?
C7 N2 C6 123.8(2) . . ?
C10 N2 C6 113.3(2) . . ?
C17 N3 C19 112.2(2) . . ?
C17 N3 H3N 124(2) . . ?
C19 N3 H3N 123(2) . . ?
N1 C1 C7 111.6(2) . . ?
N1 C1 C2 102.0(2) . . ?
C7 C1 C2 115.1(2) . . ?
N1 C1 H1 109.3 . . ?
C7 C1 H1 109.3 . . ?
C2 C1 H1 109.3 . . ?
C1 C2 C3 103.5(2) . . ?
C1 C2 H2A 111.1 . . ?
C3 C2 H2A 111.1 . . ?
C1 C2 H2B 111.1 . . ?
C3 C2 H2B 111.1 . . ?
H2A C2 H2B 109.0 . . ?
C4 C3 C2 103.8(2) . . ?
C4 C3 H3A 111.0 . . ?
C2 C3 H3A 111.0 . . ?
C4 C3 H3B 111.0 . . ?
C2 C3 H3B 111.0 . . ?
H3A C3 H3B 109.0 . . ?
N1 C4 C3 103.3(2) . . ?
N1 C4 H4A 111.1 . . ?
C3 C4 H4A 111.1 . . ?
N1 C4 H4B 111.1 . . ?
C3 C4 H4B 111.1 . . ?
H4A C4 H4B 109.1 . . ?
O1 C5 N1 123.1(3) . . ?
O1 C5 C6 122.1(2) . . ?
N1 C5 C6 114.8(2) . . ?
N2 C6 C5 111.7(2) . . ?
N2 C6 C8 103.1(2) . . ?
C5 C6 C8 114.5(2) . . ?
N2 C6 H6 109.1 . . ?
C5 C6 H6 109.1 . . ?
C8 C6 H6 109.1 . . ?
O2 C7 N2 124.2(3) . . ?
O2 C7 C1 122.2(2) . . ?
N2 C7 C1 113.6(2) . . ?
C6 C8 C9 102.6(2) . . ?
C6 C8 H8A 111.2 . . ?
C9 C8 H8A 111.2 . . ?
C6 C8 H8B 111.2 . . ?
C9 C8 H8B 111.2 . . ?
H8A C8 H8B 109.2 . . ?
C18 C9 C8 114.8(2) . . ?
C18 C9 C17 102.0(2) . . ?
C8 C9 C17 107.6(2) . . ?
C18 C9 C10 119.5(2) . . ?
C8 C9 C10 102.5(2) . . ?
C17 C9 C10 110.1(2) . . ?
N2 C10 C11 112.1(2) . . ?
N2 C10 C9 102.1(2) . . ?
C11 C10 C9 113.2(2) . . ?
N2 C10 H10 109.7 . . ?
C11 C10 H10 109.7 . . ?
C9 C10 H10 109.7 . . ?
C12 C11 C16 118.3(3) . . ?
C12 C11 C10 120.3(2) . . ?
C16 C11 C10 121.3(3) . . ?
C13 C12 C11 121.4(3) . . ?
C13 C12 H12 119.3 . . ?
C11 C12 H12 119.3 . . ?
C14 C13 C12 119.4(3) . . ?
C14 C13 H13 120.3 . . ?
C12 C13 H13 120.3 . . ?
C15 C14 C13 120.0(3) . . ?
C15 C14 H14 120.0 . . ?
C13 C14 H14 120.0 . . ?
C14 C15 C16 120.7(3) . . ?
C14 C15 H15 119.6 . . ?
C16 C15 H15 119.6 . . ?
C15 C16 C11 120.1(3) . . ?
C15 C16 H16 119.9 . . ?
C11 C16 H16 119.9 . . ?
O3 C17 N3 126.0(3) . . ?
O3 C17 C9 126.4(2) . . ?
N3 C17 C9 107.5(2) . . ?
C23 C18 C19 117.9(2) . . ?
C23 C18 C9 133.3(3) . . ?
C19 C18 C9 108.8(2) . . ?
C20 C19 C18 123.8(3) . . ?
C20 C19 N3 126.9(3) . . ?
C18 C19 N3 109.3(2) . . ?
C19 C20 C21 117.3(3) . . ?
C19 C20 H20 121.4 . . ?
C21 C20 H20 121.4 . . ?
O4 C21 C20 114.4(3) . . ?
O4 C21 C22 124.7(3) . . ?
C20 C21 C22 120.9(3) . . ?
C21 C22 C23 120.0(3) . . ?
C21 C22 H22 120.0 . . ?
C23 C22 H22 120.0 . . ?
C18 C23 C22 120.0(3) . . ?
C18 C23 H23 120.0 . . ?
C22 C23 H23 120.0 . . ?
O4 C24 H24A 109.5 . . ?
O4 C24 H24B 109.5 . . ?
H24A C24 H24B 109.5 . . ?
O4 C24 H24C 109.5 . . ?
H24A C24 H24C 109.5 . . ?
H24B C24 H24C 109.5 . . ?

loop_
_geom_bond_atom_site_label_1
_geom_bond_atom_site_label_2
_geom_bond_distance
_geom_bond_site_symmetry_2
_geom_bond_publ_flag
O1 C5 1.235(3) . ?
O2 C7 1.228(3) . ?
O3 C17 1.215(3) . ?
O4 C21 1.364(3) . ?
O4 C24 1.428(4) . ?
N1 C5 1.327(3) . ?
N1 C4 1.467(3) . ?
N1 C1 1.470(4) . ?
N2 C7 1.339(3) . ?
N2 C10 1.471(3) . ?
N2 C6 1.472(3) . ?
N3 C17 1.355(3) . ?
N3 C19 1.408(4) . ?
N3 H3N 0.91(3) . ?
C1 C7 1.521(4) . ?
C1 C2 1.526(4) . ?
C1 H1 1.0000 . ?
C2 C3 1.533(4) . ?
C2 H2A 0.9900 . ?
C2 H2B 0.9900 . ?
C3 C4 1.526(4) . ?
C3 H3A 0.9900 . ?
C3 H3B 0.9900 . ?
C4 H4A 0.9900 . ?
C4 H4B 0.9900 . ?
C5 C6 1.511(4) . ?
C6 C8 1.528(4) . ?
C6 H6 1.0000 . ?
C8 C9 1.549(4) . ?
C8 H8A 0.9900 . ?
C8 H8B 0.9900 . ?
C9 C18 1.510(3) . ?
C9 C17 1.561(4) . ?
C9 C10 1.569(4) . ?
C10 C11 1.510(4) . ?
C10 H10 1.0000 . ?
C11 C12 1.387(4) . ?
C11 C16 1.395(4) . ?
C12 C13 1.388(4) . ?
C12 H12 0.9500 . ?
C13 C14 1.383(4) . ?
C13 H13 0.9500 . ?
C14 C15 1.374(4) . ?
C14 H14 0.9500 . ?
C15 C16 1.388(4) . ?
C15 H15 0.9500 . ?
C16 H16 0.9500 . ?
C18 C23 1.380(4) . ?
C18 C19 1.402(4) . ?
C19 C20 1.371(4) . ?
C20 C21 1.393(4) . ?
C20 H20 0.9500 . ?
C21 C22 1.396(4) . ?
C22 C23 1.399(4) . ?
C22 H22 0.9500 . ?
C23 H23 0.9500 . ?
C24 H24A 0.9800 . ?
C24 H24B 0.9800 . ?
C24 H24C 0.9800 . ?

loop_
_geom_hbond_atom_site_label_D
_geom_hbond_atom_site_label_H
_geom_hbond_atom_site_label_A
_geom_hbond_distance_DH
_geom_hbond_distance_HA
_geom_hbond_distance_DA
_geom_hbond_angle_DHA
_geom_hbond_site_symmetry_A
N3 H3N O1 0.91(3) 1.86(3) 2.750(3) 164(3) 3_556

loop_
_geom_torsion_atom_site_label_1
_geom_torsion_atom_site_label_2
_geom_torsion_atom_site_label_3
_geom_torsion_atom_site_label_4
_geom_torsion
_geom_torsion_site_symmetry_1
_geom_torsion_site_symmetry_2
_geom_torsion_site_symmetry_3
_geom_torsion_site_symmetry_4
_geom_torsion_publ_flag
C5 N1 C1 C7 -38.6(4) . . . . ?
C4 N1 C1 C7 140.9(2) . . . . ?
C5 N1 C1 C2 -161.9(2) . . . . ?
C4 N1 C1 C2 17.6(3) . . . . ?
N1 C1 C2 C3 -33.4(3) . . . . ?
C7 C1 C2 C3 -154.3(2) . . . . ?
C1 C2 C3 C4 37.8(3) . . . . ?
C5 N1 C4 C3 -174.8(2) . . . . ?
C1 N1 C4 C3 5.7(3) . . . . ?
C2 C3 C4 N1 -26.6(3) . . . . ?
C4 N1 C5 O1 3.0(4) . . . . ?
C1 N1 C5 O1 -177.5(3) . . . . ?
C4 N1 C5 C6 -176.5(2) . . . . ?
C1 N1 C5 C6 3.0(4) . . . . ?
C7 N2 C6 C5 -35.9(3) . . . . ?
C10 N2 C6 C5 138.4(2) . . . . ?
C7 N2 C6 C8 -159.3(2) . . . . ?
C10 N2 C6 C8 15.0(3) . . . . ?
O1 C5 C6 N2 -146.4(2) . . . . ?
N1 C5 C6 N2 33.1(3) . . . . ?
O1 C5 C6 C8 -29.7(4) . . . . ?
N1 C5 C6 C8 149.8(2) . . . . ?
C10 N2 C7 O2 5.3(4) . . . . ?
C6 N2 C7 O2 179.1(3) . . . . ?
C10 N2 C7 C1 -173.2(2) . . . . ?
C6 N2 C7 C1 0.6(4) . . . . ?
N1 C1 C7 O2 -143.3(3) . . . . ?
C2 C1 C7 O2 -27.7(4) . . . . ?
N1 C1 C7 N2 35.3(3) . . . . ?
C2 C1 C7 N2 150.9(2) . . . . ?
N2 C6 C8 C9 -34.1(3) . . . . ?
C5 C6 C8 C9 -155.6(2) . . . . ?
C6 C8 C9 C18 171.8(2) . . . . ?
C6 C8 C9 C17 -75.5(3) . . . . ?
C6 C8 C9 C10 40.6(3) . . . . ?
C7 N2 C10 C11 63.3(3) . . . . ?
C6 N2 C10 C11 -111.1(3) . . . . ?
C7 N2 C10 C9 -175.3(2) . . . . ?
C6 N2 C10 C9 10.3(3) . . . . ?
C18 C9 C10 N2 -159.3(2) . . . . ?
C8 C9 C10 N2 -31.0(3) . . . . ?
C17 C9 C10 N2 83.3(2) . . . . ?
C18 C9 C10 C11 -38.6(3) . . . . ?
C8 C9 C10 C11 89.7(3) . . . . ?
C17 C9 C10 C11 -156.0(2) . . . . ?
N2 C10 C11 C12 -156.1(2) . . . . ?
C9 C10 C11 C12 89.1(3) . . . . ?
N2 C10 C11 C16 26.8(3) . . . . ?
C9 C10 C11 C16 -88.0(3) . . . . ?
C16 C11 C12 C13 1.4(4) . . . . ?
C10 C11 C12 C13 -175.7(2) . . . . ?
C11 C12 C13 C14 -0.3(4) . . . . ?
C12 C13 C14 C15 -0.8(4) . . . . ?
C13 C14 C15 C16 0.7(4) . . . . ?
C14 C15 C16 C11 0.4(4) . . . . ?
C12 C11 C16 C15 -1.5(4) . . . . ?
C10 C11 C16 C15 175.6(2) . . . . ?
C19 N3 C17 O3 175.9(3) . . . . ?
C19 N3 C17 C9 -4.9(3) . . . . ?
C18 C9 C17 O3 -176.4(3) . . . . ?
C8 C9 C17 O3 62.4(4) . . . . ?
C10 C9 C17 O3 -48.6(4) . . . . ?
C18 C9 C17 N3 4.4(3) . . . . ?
C8 C9 C17 N3 -116.7(2) . . . . ?
C10 C9 C17 N3 132.3(2) . . . . ?
C8 C9 C18 C23 -65.3(4) . . . . ?
C17 C9 C18 C23 178.6(3) . . . . ?
C10 C9 C18 C23 57.1(4) . . . . ?
C8 C9 C18 C19 113.5(3) . . . . ?
C17 C9 C18 C19 -2.5(3) . . . . ?
C10 C9 C18 C19 -124.0(3) . . . . ?
C23 C18 C19 C20 -3.1(4) . . . . ?
C9 C18 C19 C20 177.8(3) . . . . ?
C23 C18 C19 N3 178.9(2) . . . . ?
C9 C18 C19 N3 -0.2(3) . . . . ?
C17 N3 C19 C20 -174.6(3) . . . . ?
C17 N3 C19 C18 3.4(3) . . . . ?
C18 C19 C20 C21 0.1(4) . . . . ?
N3 C19 C20 C21 177.7(3) . . . . ?
C24 O4 C21 C20 -179.0(3) . . . . ?
C24 O4 C21 C22 0.9(4) . . . . ?
C19 C20 C21 O4 -177.2(3) . . . . ?
C19 C20 C21 C22 2.9(4) . . . . ?
O4 C21 C22 C23 177.3(3) . . . . ?
C20 C21 C22 C23 -2.8(4) . . . . ?
C19 C18 C23 C22 3.1(4) . . . . ?
C9 C18 C23 C22 -178.1(3) . . . . ?
C21 C22 C23 C18 -0.3(4) . . . . ?

loop_
_cod_related_entry_id
_cod_related_entry_database
_cod_related_entry_code
1 ChemSpider 30653519
